data_7223135
loop_
_publ_author_name
'Majerz, Irena'
'Gutmann, Matthias'

_publ_section_title
;
 Intermolecular OHN hydrogen bond with proton moving in 3-methylpyridinium
 2,6-dichloro-4-nitrophenolate
;
_journal_name_full 'RSC Adv.'
_journal_paper_doi 10.1039/C5RA06733B
_journal_year 2015
_chemical_formula_sum 'C12 H10 Cl2 N2 O3'
_chemical_formula_weight 301.1
_chemical_name_systematic ' ?'
_space_group_IT_number 14
_symmetry_cell_setting monoclinic
_symmetry_Int_Tables_number 14
_symmetry_space_group_name_Hall '-P 2ybc'
_symmetry_space_group_name_H-M 'P 1 21/c 1'
_audit_update_record
;
2015-04-16 deposited with the CCDC.
2015-11-02 downloaded from the CCDC.
;
_cell_angle_alpha 90
_cell_angle_beta 112.33(2)
_cell_angle_gamma 90
_cell_formula_units_Z 4
_cell_length_a 7.911(2)
_cell_length_b 23.760(8)
_cell_length_c 7.502(3)
_cell_measurement_temperature 290
_cell_volume 1304.4(8)
_computing_cell_refinement unknown
_computing_data_collection unknown
_computing_data_reduction unknown
_computing_molecular_graphics unknown
_computing_structure_solution unknown
_diffrn_ambient_temperature 290
_diffrn_measured_fraction_theta_full 0.92
_diffrn_measured_fraction_theta_max 0
_diffrn_radiation_probe neutron
_diffrn_radiation_wavelength -1
_diffrn_reflns_av_sigmaI/netI 0.0713
_diffrn_reflns_limit_h_max 15
_diffrn_reflns_limit_h_min -16
_diffrn_reflns_limit_k_max 50
_diffrn_reflns_limit_k_min -42
_diffrn_reflns_limit_l_max 13
_diffrn_reflns_limit_l_min -12
_diffrn_reflns_number 4056
_diffrn_reflns_theta_full 10.09
_diffrn_reflns_theta_max 68.84
_diffrn_reflns_theta_min 2.74
_exptl_absorpt_coefficient_mu 0
_exptl_crystal_density_diffrn 1.5329
_exptl_crystal_F_000 616
_refine_ls_extinction_coef 53.4(15)
_refine_ls_extinction_method 'B-C type 1 Lorentzian isotropic (Becker & Coppens, 1974)'
_refine_ls_goodness_of_fit_gt 3.01
_refine_ls_goodness_of_fit_ref 2.87
_refine_ls_hydrogen_treatment refall
_refine_ls_number_constraints 0
_refine_ls_number_parameters 268
_refine_ls_number_reflns 4056
_refine_ls_number_restraints 0
_refine_ls_R_factor_all 0.0817
_refine_ls_R_factor_gt 0.0720
_refine_ls_shift/su_max 0.0468
_refine_ls_shift/su_mean 0.0049
_refine_ls_structure_factor_coef Fsqd
_refine_ls_weighting_details w=1/(\s^2^(I)+0.0004I^2^)
_refine_ls_weighting_scheme sigma
_refine_ls_wR_factor_gt 0.1510
_refine_ls_wR_factor_ref 0.1525
_reflns_number_gt 3638
_reflns_number_total 4056
_reflns_threshold_expression I>3\s(I)
_cod_data_source_file c5ra06733b1.cif
_cod_data_source_block I
_cod_original_cell_volume 1304.4(7)
_cod_original_sg_symbol_Hall '-P 2ycb'
_cod_database_code 7223135

loop_
_symmetry_equiv_pos_site_id
_symmetry_equiv_pos_as_xyz
1 x,y,z
2 -x,y+1/2,-z+1/2
3 -x,-y,-z
4 x,-y+1/2,z+1/2

loop_
_atom_site_label
_atom_site_type_symbol
_atom_site_fract_x
_atom_site_fract_y
_atom_site_fract_z
_atom_site_adp_type
_atom_site_U_iso_or_equiv
_atom_site_symmetry_multiplicity
_atom_site_occupancy
_atom_site_calc_flag
O1 O 0.5477(6) 0.63725(16) 0.3798(7) Uani 0.050(2) 4 1 d
O2 O 0.8318(8) 0.87889(19) 0.6468(10) Uani 0.074(3) 4 1 d
O3 O 0.5664(7) 0.89802(19) 0.4388(9) Uani 0.066(3) 4 1 d
N2 N 0.6842(4) 0.86406(10) 0.5263(5) Uani 0.0490(14) 4 1 d
Cl1 Cl 0.2448(3) 0.70952(11) 0.1518(5) Uani 0.0536(12) 4 1 d
Cl2 Cl 0.9130(4) 0.66207(10) 0.6837(5) Uani 0.0592(14) 4 1 d
C1 C 0.5811(4) 0.68923(13) 0.4160(5) Uani 0.0360(14) 4 1 d
C2 C 0.4517(4) 0.73127(13) 0.3207(5) Uani 0.0360(14) 4 1 d
C3 C 0.4834(5) 0.78810(14) 0.3514(6) Uani 0.0366(15) 4 1 d
C4 C 0.6496(5) 0.80540(13) 0.4907(6) Uani 0.0380(16) 4 1 d
C5 C 0.7824(5) 0.76641(14) 0.5932(6) Uani 0.0381(16) 4 1 d
C6 C 0.7492(4) 0.71018(13) 0.5557(5) Uani 0.0375(15) 4 1 d
H2 H 0.3810(11) 0.8191(3) 0.2786(13) Uani 0.065(4) 4 1 d
H3 H 0.9117(11) 0.7811(3) 0.7007(13) Uani 0.063(4) 4 1 d
N1 N 0.7010(4) 0.54265(11) 0.4846(5) Uani 0.0473(13) 4 1 d
C7 C 0.7259(5) 0.52335(15) 0.6619(6) Uani 0.0451(17) 4 1 d
C8 C 0.7745(5) 0.46826(14) 0.7127(6) Uani 0.0416(16) 4 1 d
C9 C 0.8002(5) 0.43348(15) 0.5762(6) Uani 0.0451(17) 4 1 d
C10 C 0.7755(5) 0.45407(15) 0.3975(6) Uani 0.0471(18) 4 1 d
C11 C 0.7261(6) 0.50963(15) 0.3540(7) Uani 0.0496(19) 4 1 d
C12 C 0.8015(8) 0.4475(3) 0.9105(8) Uani 0.059(3) 4 1 d
H1 H 0.6497(11) 0.5888(3) 0.4465(14) Uani 0.070(4) 4 1 d
H4 H 0.6993(13) 0.5536(3) 0.7564(14) Uani 0.081(5) 4 1 d
H5 H 0.8371(13) 0.3899(3) 0.6121(14) Uani 0.078(5) 4 1 d
H6 H 0.7930(15) 0.4268(4) 0.2881(16) Uani 0.096(6) 4 1 d
H7 H 0.7058(14) 0.5292(4) 0.2177(15) Uani 0.085(5) 4 1 d
H8 H 0.911(2) 0.4258(8) 0.971(2) Uani 0.135(9) 4 1 d
H9 H 0.799(3) 0.4789(7) 1.000(2) Uani 0.163(12) 4 1 d
H10 H 0.697(2) 0.4192(6) 0.904(2) Uani 0.153(9) 4 1 d

loop_
_atom_site_aniso_label
_atom_site_aniso_type_symbol
_atom_site_aniso_U_11
_atom_site_aniso_U_22
_atom_site_aniso_U_33
_atom_site_aniso_U_12
_atom_site_aniso_U_13
_atom_site_aniso_U_23
O1 O 0.046(3) 0.028(2) 0.065(4) 0.0004(18) 0.008(2) -0.005(2)
O2 O 0.062(3) 0.044(3) 0.102(5) -0.013(2) 0.016(3) -0.024(3)
O3 O 0.075(4) 0.036(2) 0.081(4) 0.002(2) 0.024(3) 0.004(3)
N2 N 0.0554(19) 0.0332(14) 0.061(2) -0.0054(13) 0.0247(17) -0.0039(14)
Cl1 Cl 0.0341(15) 0.0515(14) 0.064(2) -0.0015(11) 0.0060(14) -0.0037(14)
Cl2 Cl 0.0469(17) 0.0456(15) 0.069(2) 0.0106(11) 0.0043(16) 0.0023(14)
C1 C 0.034(2) 0.0295(16) 0.043(2) 0.0012(14) 0.0135(18) 0.0008(15)
C2 C 0.0293(19) 0.0371(17) 0.039(2) 0.0035(14) 0.0100(18) 0.0036(16)
C3 C 0.038(2) 0.0320(18) 0.039(3) 0.0023(16) 0.0140(19) 0.0000(16)
C4 C 0.041(2) 0.0289(17) 0.045(3) -0.0018(14) 0.017(2) -0.0003(16)
C5 C 0.036(2) 0.0366(18) 0.043(3) -0.0024(15) 0.016(2) -0.0038(17)
C6 C 0.034(2) 0.0344(18) 0.043(3) 0.0030(14) 0.0138(19) -0.0004(16)
H2 H 0.063(5) 0.044(4) 0.081(7) 0.009(4) 0.018(5) 0.007(4)
H3 H 0.046(5) 0.060(4) 0.068(7) -0.010(4) 0.006(4) 0.002(4)
N1 N 0.0497(17) 0.0328(14) 0.057(2) 0.0025(11) 0.0168(15) 0.0005(14)
C7 C 0.054(2) 0.036(2) 0.047(3) -0.0004(16) 0.021(2) -0.005(2)
C8 C 0.045(2) 0.040(2) 0.038(3) -0.0055(15) 0.0149(19) -0.0017(17)
C9 C 0.051(2) 0.0337(19) 0.048(3) 0.0048(16) 0.016(2) 0.0021(18)
C10 C 0.067(3) 0.0349(18) 0.040(3) 0.0073(16) 0.021(2) -0.0013(18)
C11 C 0.063(3) 0.038(2) 0.046(3) 0.0014(17) 0.018(2) 0.003(2)
C12 C 0.072(4) 0.062(3) 0.042(4) -0.015(3) 0.018(3) 0.000(3)
H1 H 0.074(6) 0.059(5) 0.079(7) -0.006(4) 0.031(5) -0.002(4)
H4 H 0.114(8) 0.057(5) 0.084(8) -0.001(4) 0.052(7) -0.019(5)
H5 H 0.115(7) 0.041(4) 0.078(7) 0.020(4) 0.035(6) 0.013(4)
H6 H 0.149(10) 0.077(6) 0.073(7) 0.038(6) 0.054(7) -0.002(5)
H7 H 0.129(9) 0.062(5) 0.064(7) 0.010(5) 0.035(7) 0.020(5)
H8 H 0.141(13) 0.190(16) 0.071(10) 0.038(12) 0.035(9) 0.049(10)
H9 H 0.34(3) 0.098(10) 0.081(10) -0.005(11) 0.117(14) 0.002(8)
H10 H 0.146(13) 0.169(13) 0.130(13) -0.084(10) 0.037(10) 0.044(10)

loop_
_atom_type_symbol
_atom_type_scat_length_neutron
_atom_type_scat_source
C 6.646 International_Tables_Vol_C
H -3.739 International_Tables_Vol_C
Cl 9.577 International_Tables_Vol_C
N 9.360 International_Tables_Vol_C
O 5.803 International_Tables_Vol_C
